data_2009996
loop_
_publ_author_name
'Berens, U.'
'Raabe, G.'

_publ_section_title
2(<i>RS</i>)-<i>r</i>-2-[(<i>RS</i>)-1-(4-Chlorobenzoyloxy)ethyl]-2-ethyl-1,3-dioxolan-<i>c</i>-4-ylmethyl-4-chlorobenzoate
_journal_issue 8
_journal_name_full 'Acta Crystallographica Section C'
_journal_page_first 1271
_journal_page_last 1273
_journal_paper_doi 10.1107/S0108270193014131
_journal_volume 50
_journal_year 1994
_chemical_formula_sum 'C22 H22 Cl2 O6'
_chemical_formula_weight 453.32
_symmetry_cell_setting monoclinic
_symmetry_space_group_name_Hall '-P 2yab'
_symmetry_space_group_name_H-M 'P 1 21/a 1'
_atom_type_scat_source IntTabIV
_cell_angle_alpha 90.0
_cell_angle_beta 91.343(7)
_cell_angle_gamma 90.0
_cell_formula_units_Z 4
_cell_length_a 12.171(2)
_cell_length_b 11.360(2)
_cell_length_c 16.118(4)
_cell_measurement_reflns_used 25
_cell_measurement_temperature 293
_cell_measurement_theta_max 19.33
_cell_measurement_theta_min 10.12
_cell_volume 2227.9(8)
_diffrn_measurement_device CAD4
_diffrn_measurement_method \w/2\q
_diffrn_radiation_type MoK\a
_diffrn_radiation_wavelength 0.71069
_diffrn_reflns_av_R_equivalents 0.0242
_diffrn_reflns_limit_h_max 15
_diffrn_reflns_limit_h_min -15
_diffrn_reflns_limit_k_max 14
_diffrn_reflns_limit_k_min 0
_diffrn_reflns_limit_l_max 20
_diffrn_reflns_limit_l_min 0
_diffrn_reflns_number 5820
_diffrn_reflns_theta_max 28.8
_diffrn_standards_decay_% 6
_diffrn_standards_interval_time 60
_diffrn_standards_number 3
_exptl_absorpt_coefficient_mu 0.3304
_exptl_absorpt_correction_type none
_exptl_crystal_colour Colourless
_exptl_crystal_density_diffrn 1.351
_exptl_crystal_description Irregular
_exptl_crystal_size_max 0.5
_exptl_crystal_size_mid 0.4
_exptl_crystal_size_min 0.4
_refine_diff_density_max 0.3
_refine_diff_density_min -0.4
_refine_ls_extinction_coef 'r = 2997 (308)'
_refine_ls_extinction_method 'Zachariasen (1967);Larson (1970)'
_refine_ls_goodness_of_fit_obs 2.627
_refine_ls_number_parameters 272
_refine_ls_number_reflns 3269
_refine_ls_R_factor_obs 0.050
_refine_ls_shift/esd_max 0.002
_refine_ls_structure_factor_coef F
_refine_ls_weighting_details 'w = 1/\s^2^(F)'
_refine_ls_weighting_scheme calc
_refine_ls_wR_factor_obs 0.040
_reflns_number_observed 3269
_reflns_number_total 5342
_reflns_observed_criterion I>2\s(I)
_cod_data_source_file sh1081.cif
_cod_data_source_block sh1081_structure_1_of_1
_cod_depositor_comments
;
The following automatic conversions were performed:

'_refine_ls_weighting_scheme' value 'w = 1/\s^2^(F)' was changed to
'calc'. New tag '_refine_ls_weighting_details' was created. The value
of the new tag was set to 'w = 1/\s^2^(F)'.

Automatic conversion script
Id: cif_fix_values 3143 2015-03-26 13:38:13Z robertas 
;
_cod_original_cell_volume 2227.98
_cod_original_sg_symbol_H-M 'P 21/a'
_cod_database_code 2009996

loop_
_atom_site_label
_atom_site_fract_x
_atom_site_fract_y
_atom_site_fract_z
_atom_site_U_iso_or_equiv
Cl(16) 1.28907(5) .37312(8) .80315(5) .0885(3)
Cl(24) .54589(7) .13982(7) .44318(5) .0865(3)
O(1) .67180(10) .7101(2) .81280(10) .0650(7)
O(3) .50790(10) .64740(10) .86050(10) .0547(6)
O(11) .75750(10) .4800(2) .83470(10) .0648(7)
O(12) .7579(2) .4423(3) .69960(10) .1140(10)
O(19) .43130(10) .58480(10) .69190(10) .0554(6)
O(20) .26790(10) .5745(2) .62560(10) .0729(7)
C(2) .6232(2) .6269(2) .86520(10) .0504(8)
C(4) .4830(2) .7271(2) .7945(2) .0565(9)
C(5) .5915(2) .7448(2) .7522(2) .0650(10)
C(6) .6675(2) .6464(3) .9528(2) .0690(10)
C(7) .6462(3) .7691(3) .9846(2) .115(2)
C(8) .3903(2) .6818(2) .7404(2) .0599(9)
C(9) .6398(2) .5023(2) .8326(2) .0592(9)
C(10) .5839(2) .4075(3) .8813(2) .0900(10)
C(12) .8053(2) .4522(3) .7643(2) .0610(10)
C(13) .9261(2) .4325(2) .77640(10) .0496(8)
C(14) .9792(2) .4505(2) .85180(10) .0549(9)
C(15) 1.0910(2) .4329(2) .8599(2) .0600(10)
C(16) 1.1490(2) .3976(2) .7931(2) .0570(9)
C(17) 1.0973(3) .3795(3) .7181(2) .0750(10)
C(18) .9859(2) .3970(3) .7101(2) .0730(10)
C(20) .3603(2) .5386(2) .63570(10) .0540(9)
C(21) .4090(2) .4403(2) .58910(10) .0480(8)
C(22) .3412(2) .3741(3) .5373(2) .0610(10)
C(23) .3820(2) .2814(3) .4926(2) .0660(10)
C(24) .4927(2) .2569(2) .4991(2) .0584(9)
C(25) .5627(2) .3227(2) .54890(10) .0559(9)
C(26) .5202(2) .4136(2) .59440(10) .0520(8)
H(4) .4579 .7990 .8201 .065
H(51) .5984 .6920 .7021 .065
H(52) .6045 .8237 .7412 .065
H(61) .7470 .6260 .9535 .065
H(62) .6281 .5839 .9931 .065
H(71) .6862 .8154 .9448 .065
H(72) .5616 .7951 .9724 .065
H(73) .6829 .7807 1.0356 .065
H(81) .3324 .6512 .7729 .065
H(82) .3635 .7442 .6996 .065
H(9) .6155 .5050 .7759 .065
H(101) .6160 .4097 .9406 .065
H(102) .5033 .4307 .8884 .065
H(103) .5934 .3379 .8517 .065
H(14) .9366 .4736 .8974 .065
H(15) 1.1250 .4475 .9102 .065
H(17) 1.1413 .3573 .6722 .065
H(18) .9507 .3909 .6604 .065
H(22) .2659 .4001 .5322 .065
H(23) .3368 .2340 .4543 .065
H(25) .6443 .3072 .5541 .065
H(26) .5661 .4573 .6330 .065

loop_
_geom_angle_atom_site_label_1
_geom_angle_atom_site_label_2
_geom_angle_atom_site_label_3
_geom_angle
_geom_angle_publ_flag
C(2) O(1) C(5) 107.9(2) yes
C(2) O(3) C(4) 109.6(2) yes
C(12) O(11) C(9) 118.3(2) yes
C(20) O(19) C(8) 115.9(2) yes
O(1) C(2) O(3) 106.6(2) yes
O(1) C(2) C(9) 110.9(2) yes
O(3) C(2) C(6) 110.7(2) yes
O(3) C(2) C(9) 105.8(2) yes
C(6) C(2) C(9) 114.2(2) yes
O(3) C(4) C(8) 111.1(2) yes
O(3) C(4) C(5) 104.4(2) yes
C(8) C(4) C(5) 115.8(2) yes
O(1) C(5) C(4) 104.2(2) yes
C(7) C(6) C(2) 113.1(2) yes
O(19) C(8) C(4) 108.1(2) yes
O(11) C(9) C(10) 108.6(2) yes
O(11) C(9) C(2) 107.0(2) yes
C(10) C(9) C(2) 114.8(2) yes
O(12) C(12) O(11) 124.2(2) yes
O(12) C(12) C(13) 123.8(2) yes
O(11) C(12) C(13) 112.0(2) yes
C(18) C(13) C(14) 119.0(2) yes
C(18) C(13) C(12) 118.8(2) yes
C(14) C(13) C(12) 122.2(2) yes
C(13) C(14) C(15) 120.2(2) yes
C(16) C(15) C(14) 119.8(2) yes
C(15) C(16) C(17) 120.5(2) yes
C(15) C(16) Cl(16) 120.0(2) yes
C(17) C(16) Cl(16) 119.4(2) yes
C(16) C(17) C(18) 119.7(3) yes
C(13) C(18) C(17) 120.8(2) yes
O(20) C(20) O(19) 122.9(2) yes
O(20) C(20) C(21) 124.8(2) yes
O(19) C(20) C(21) 112.3(2) yes
C(22) C(21) C(26) 119.1(2) yes
C(22) C(21) C(20) 118.5(2) yes
C(26) C(21) C(20) 122.4(2) yes
C(23) C(22) C(21) 121.0(2) yes
C(22) C(23) C(24) 118.7(2) yes
C(25) C(24) C(23) 121.6(2) yes
C(25) C(24) Cl(24) 118.9(2) yes
C(23) C(24) Cl(24) 119.4(2) yes
C(26) C(25) C(24) 118.9(2) yes
C(25) C(26) C(21) 120.7(2) yes
H(4) C(4) O(3) 106.3(2) no
H(4) C(4) C(8) 107.2(2) no
H(4) C(4) C(5) 111.6(2) no
H(52) C(5) O(1) 106.3(2) no
H(52) C(5) C(4) 111.6(2) no
H(51) C(5) O(1) 108.4(2) no
H(51) C(5) C(4) 111.7(2) no
H(61) C(6) C(7) 112.7(3) no
H(61) C(6) C(2) 107.5(2) no
H(62) C(6) C(7) 108.6(2) no
H(62) C(6) C(2) 108.0(2) no
H(73) C(7) C(6) 110.3(3) no
H(71) C(7) C(6) 100.5(3) no
H(72) C(7) C(6) 111.0(3) no
H(81) C(8) O(19) 106.7(2) no
H(81) C(8) C(4) 111.1(2) no
H(82) C(8) O(19) 107.0(2) no
H(82) C(8) C(4) 111.3(2) no
H(9) C(9) O(11) 108.1(2) no
H(9) C(9) C(10) 112.9(2) no
H(9) C(9) C(2) 105.1(2) no
H(103) C(10) C(9) 106.2(3) no
H(101) C(10) C(9) 107.6(2) no
H(102) C(10) C(9) 108.7(3) no
H(14) C(14) C(13) 118.1(2) no
H(14) C(14) C(15) 121.6(2) no
H(15) C(15) C(16) 121.4(3) no
H(15) C(15) C(14) 118.8(3) no
H(17) C(17) C(16) 117.9(3) no
H(17) C(17) C(18) 122.4(3) no
H(18) C(18) C(13) 117.7(3) no
H(18) C(18) C(17) 121.3(3) no
H(22) C(22) C(23) 123.0(3) no
H(22) C(22) C(21) 115.9(3) no
H(23) C(23) C(22) 123.2(3) no
H(23) C(23) C(24) 118.1(3) no
H(25) C(25) C(26) 117.9(2) no
H(25) C(25) C(24) 123.2(3) no
H(26) C(26) C(25) 120.8(2) no
H(26) C(26) C(21) 118.5(2) no

loop_
_geom_bond_atom_site_label_1
_geom_bond_atom_site_label_2
_geom_bond_distance
_geom_bond_publ_flag
Cl(16) C(16) 1.731(2) yes
Cl(24) C(24) 1.739(3) yes
O(1) C(2) 1.406(3) yes
O(1) C(5) 1.422(3) yes
O(3) C(2) 1.424(3) yes
O(3) C(4) 1.424(3) yes
O(11) C(12) 1.325(3) yes
O(11) C(9) 1.454(3) yes
O(12) C(12) 1.186(3) yes
O(19) C(20) 1.343(3) yes
O(19) C(8) 1.446(3) yes
O(20) C(20) 1.204(3) yes
C(2) C(6) 1.516(3) yes
C(2) C(9) 1.524(4) yes
C(4) C(8) 1.501(3) yes
C(4) C(5) 1.514(4) yes
C(6) C(7) 1.510(5) yes
C(9) C(10) 1.504(4) yes
C(12) C(13) 1.496(3) yes
C(13) C(18) 1.369(4) yes
C(13) C(14) 1.378(3) yes
C(14) C(15) 1.379(4) yes
C(15) C(16) 1.361(4) yes
C(16) C(17) 1.365(4) yes
C(17) C(18) 1.373(4) yes
C(20) C(21) 1.478(3) yes
C(21) C(22) 1.382(3) yes
C(21) C(26) 1.387(3) yes
C(22) C(23) 1.375(4) yes
C(23) C(24) 1.378(4) yes
C(24) C(25) 1.378(4) yes
C(25) C(26) 1.376(4) yes
C(4) H(4) .968(3) no
C(5) H(52) .928(3) no
C(5) H(51) 1.010(3) no
C(6) H(61) .994(3) no
C(6) H(62) 1.082(3) no
C(7) H(73) .935(3) no
C(7) H(71) .970(4) no
C(7) H(72) 1.085(4) no
C(8) H(81) .954(2) no
C(8) H(82) 1.015(3) no
C(9) H(9) .955(3) no
C(10) H(103) .933(3) no
C(10) H(101) 1.024(3) no
C(10) H(102) 1.025(3) no
C(14) H(14) .947(2) no
C(15) H(15) .917(3) no
C(17) H(17) .957(3) no
C(18) H(18) .903(3) no
C(22) H(22) .965(2) no
C(23) H(23) .978(3) no
C(25) H(25) 1.010(2) no
C(26) H(26) .964(2) no

loop_
_geom_contact_atom_site_label_1
_geom_contact_atom_site_label_2
_geom_contact_distance
_geom_contact_publ_flag
C(26) O(12) 3.335(3) yes
